data_2014110
loop_
_publ_author_name
'Xiu-Li You '
'Cheng-Rong Lu'
'Yong Zhang'
'De-Chun Zhang'

_publ_section_title
;
 C---H&#x00B7;&#x00B7;&#x00B7;\p, \p--\p and
 C---H&#x00B7;&#x00B7;&#x00B7;Cl interactions in chloro-substituted
 Schiff bases and
 4-chloro-<i>N</i>-[4-(dimethylamino)benzylidene]aniline
;
_journal_issue 9
_journal_name_full 'Acta Crystallographica Section C'
_journal_page_first o693
_journal_page_last o695
_journal_paper_doi 10.1107/S0108270104017871
_journal_volume 60
_journal_year 2004
_chemical_formula_iupac 'C15 H15 Cl N2'
_chemical_formula_moiety 'C15 H15 Cl N2'
_chemical_formula_sum 'C15 H15 Cl N2'
_chemical_formula_weight 258.74
_chemical_melting_point 378
_chemical_name_systematic
;
4-chloro-N-[4-(dimethylamino)benzylidene]aniline
;
_space_group_IT_number 14
_symmetry_cell_setting monoclinic
_symmetry_space_group_name_Hall '-P 2ybc'
_symmetry_space_group_name_H-M 'P 1 21/c 1'
_atom_sites_solution_hydrogens geom
_atom_sites_solution_primary direct
_atom_sites_solution_secondary difmap
_audit_creation_method SHELXL-97
_cell_angle_alpha 90.00
_cell_angle_beta 119.904(6)
_cell_angle_gamma 90.00
_cell_formula_units_Z 4
_cell_length_a 9.852(6)
_cell_length_b 16.268(9)
_cell_length_c 9.512(6)
_cell_measurement_reflns_used 3935
_cell_measurement_temperature 193(2)
_cell_measurement_theta_max 27.4835
_cell_measurement_theta_min 3.4588
_cell_volume 1321.5(14)
_computing_cell_refinement CrystalClear
_computing_data_collection
;
CrystalClear (Rigaku/MSC, 2001)
;
_computing_data_reduction
;
CrystalStructure (Rigaku/MSC & Rigaku Corporation, 2001)
;
_computing_molecular_graphics reference?
_computing_publication_material reference?
_computing_structure_refinement 'SHELXL97 (Sheldrick, 1997)'
_computing_structure_solution 'SHELXS97 (Sheldrick, 1990)'
_diffrn_ambient_temperature 193(2)
_diffrn_detector_area_resol_mean 7.31
_diffrn_measured_fraction_theta_full 0.973
_diffrn_measured_fraction_theta_max 0.973
_diffrn_measurement_device_type ' Mercury CCD'
_diffrn_measurement_method \w
_diffrn_radiation_monochromator graphite
_diffrn_radiation_source 'fine-focus sealed tube'
_diffrn_radiation_type MoK\a
_diffrn_radiation_wavelength 0.71070
_diffrn_reflns_av_R_equivalents 0.0292
_diffrn_reflns_av_sigmaI/netI 0.0229
_diffrn_reflns_limit_h_max 12
_diffrn_reflns_limit_h_min -12
_diffrn_reflns_limit_k_max 17
_diffrn_reflns_limit_k_min -21
_diffrn_reflns_limit_l_max 12
_diffrn_reflns_limit_l_min -11
_diffrn_reflns_number 10180
_diffrn_reflns_theta_full 27.48
_diffrn_reflns_theta_max 27.48
_diffrn_reflns_theta_min 3.46
_exptl_absorpt_coefficient_mu 0.272
_exptl_absorpt_correction_T_max 0.9228
_exptl_absorpt_correction_T_min 0.8323
_exptl_absorpt_correction_type multi-scan
_exptl_absorpt_process_details '(Jacobson, 1998)'
_exptl_crystal_colour colorless
_exptl_crystal_density_diffrn 1.301
_exptl_crystal_density_method 'not measured'
_exptl_crystal_description 'thin plate'
_exptl_crystal_F_000 544
_exptl_crystal_size_max 0.70
_exptl_crystal_size_mid 0.70
_exptl_crystal_size_min 0.30
_refine_diff_density_max 0.218
_refine_diff_density_min -0.228
_refine_ls_extinction_method none
_refine_ls_goodness_of_fit_ref 1.162
_refine_ls_hydrogen_treatment constr
_refine_ls_matrix_type full
_refine_ls_number_parameters 166
_refine_ls_number_reflns 2956
_refine_ls_number_restraints 0
_refine_ls_restrained_S_all 1.162
_refine_ls_R_factor_all 0.0603
_refine_ls_R_factor_gt 0.0555
_refine_ls_shift/su_max 0.000
_refine_ls_shift/su_mean 0.000
_refine_ls_structure_factor_coef Fsqd
_refine_ls_weighting_details 'calc w=1/[\s^2^(Fo^2^)+(0.0677P)^2^+0.3993P] where P=(Fo^2^+2Fc^2^)/3'
_refine_ls_weighting_scheme calc
_refine_ls_wR_factor_gt 0.1401
_refine_ls_wR_factor_ref 0.1433
_reflns_number_gt 2773
_reflns_number_total 2956
_reflns_threshold_expression I>2\s(I)
_cod_data_source_file de1245.cif
_cod_data_source_block I
_cod_original_sg_symbol_H-M 'P 21/c '
_cod_database_code 2014110
_cod_database_fobs_code 2014110

loop_
_symmetry_equiv_pos_as_xyz
'x, y, z'
'-x, y+1/2, -z+1/2'
'-x, -y, -z'
'x, -y-1/2, z-1/2'

loop_
_atom_site_label
_atom_site_fract_x
_atom_site_fract_y
_atom_site_fract_z
_atom_site_U_iso_or_equiv
_atom_site_adp_type
_atom_site_calc_flag
_atom_site_refinement_flags
_atom_site_occupancy
_atom_site_disorder_assembly
_atom_site_disorder_group
_atom_site_type_symbol
Cl1 0.89087(6) 0.37831(4) 0.21784(6) 0.0580(2) Uani d . 1 . . Cl
N1 0.60073(17) 0.38891(8) 0.63361(17) 0.0362(3) Uani d . 1 . . N
N2 0.18129(18) 0.37376(10) 0.97868(17) 0.0417(4) Uani d . 1 . . N
C1 0.40283(18) 0.35404(9) 0.69945(19) 0.0340(4) Uani d . 1 . . C
C2 0.47823(19) 0.38991(10) 0.8534(2) 0.0356(4) Uani d . 1 . . C
H2 0.5813 0.4108 0.8951 0.043 Uiso calc R 1 . . H
C3 0.40763(19) 0.39577(10) 0.94605(19) 0.0351(4) Uani d . 1 . . C
H3 0.4632 0.4197 1.0509 0.042 Uiso calc R 1 . . H
C4 0.25288(19) 0.36664(9) 0.88783(19) 0.0335(3) Uani d . 1 . . C
C5 0.17790(19) 0.32941(10) 0.7333(2) 0.0385(4) Uani d . 1 . . C
H5 0.0748 0.3084 0.6905 0.046 Uiso calc R 1 . . H
C6 0.2521(2) 0.32317(10) 0.6435(2) 0.0389(4) Uani d . 1 . . C
H6 0.1993 0.2971 0.5405 0.047 Uiso calc R 1 . . H
C7 0.47312(19) 0.35135(10) 0.5968(2) 0.0356(4) Uani d . 1 . . C
H7 0.4226 0.3206 0.4989 0.043 Uiso calc R 1 . . H
C8 0.66290(18) 0.38361(9) 0.52806(19) 0.0324(3) Uani d . 1 . . C
C9 0.66878(19) 0.31082(10) 0.4542(2) 0.0382(4) Uani d . 1 . . C
H9 0.6249 0.2620 0.4696 0.046 Uiso calc R 1 . . H
C10 0.7380(2) 0.30911(11) 0.3584(2) 0.0416(4) Uani d . 1 . . C
H10 0.7420 0.2593 0.3083 0.050 Uiso calc R 1 . . H
C11 0.80115(19) 0.38026(11) 0.3362(2) 0.0389(4) Uani d . 1 . . C
C12 0.7964(2) 0.45362(10) 0.4078(2) 0.0403(4) Uani d . 1 . . C
H12 0.8390 0.5025 0.3906 0.048 Uiso calc R 1 . . H
C13 0.7288(2) 0.45433(10) 0.5045(2) 0.0381(4) Uani d . 1 . . C
H13 0.7272 0.5040 0.5561 0.046 Uiso calc R 1 . . H
C14 0.0142(2) 0.36234(16) 0.9064(3) 0.0590(6) Uani d . 1 . . C
H14A -0.0407 0.4069 0.8292 0.089 Uiso calc R 1 . . H
H14B -0.0143 0.3629 0.9914 0.089 Uiso calc R 1 . . H
H14C -0.0157 0.3095 0.8495 0.089 Uiso calc R 1 . . H
C15 0.2598(3) 0.41126(16) 1.1376(2) 0.0572(5) Uani d . 1 . . C
H15A 0.3671 0.3903 1.1992 0.086 Uiso calc R 1 . . H
H15B 0.2032 0.3979 1.1951 0.086 Uiso calc R 1 . . H
H15C 0.2621 0.4710 1.1263 0.086 Uiso calc R 1 . . H

loop_
_atom_site_aniso_label
_atom_site_aniso_U_11
_atom_site_aniso_U_22
_atom_site_aniso_U_33
_atom_site_aniso_U_12
_atom_site_aniso_U_13
_atom_site_aniso_U_23
Cl1 0.0501(3) 0.0794(4) 0.0518(3) 0.0009(2) 0.0309(2) -0.0057(2)
N1 0.0375(7) 0.0308(6) 0.0378(7) 0.0027(5) 0.0169(6) 0.0006(5)
N2 0.0350(7) 0.0525(9) 0.0339(7) -0.0057(6) 0.0145(6) 0.0014(6)
C1 0.0342(8) 0.0264(7) 0.0355(8) 0.0023(6) 0.0128(7) 0.0027(6)
C2 0.0288(7) 0.0332(8) 0.0364(8) -0.0020(6) 0.0099(6) 0.0007(6)
C3 0.0326(8) 0.0339(8) 0.0299(7) -0.0028(6) 0.0089(6) -0.0004(6)
C4 0.0327(8) 0.0287(7) 0.0318(8) -0.0012(6) 0.0105(6) 0.0058(6)
C5 0.0332(8) 0.0379(8) 0.0370(8) -0.0082(6) 0.0119(7) -0.0009(7)
C6 0.0374(8) 0.0357(8) 0.0353(8) -0.0053(6) 0.0119(7) -0.0050(6)
C7 0.0358(8) 0.0304(7) 0.0351(8) 0.0043(6) 0.0134(7) 0.0012(6)
C8 0.0290(7) 0.0305(7) 0.0308(7) 0.0049(6) 0.0097(6) 0.0021(6)
C9 0.0358(8) 0.0311(8) 0.0418(9) -0.0017(6) 0.0147(7) -0.0045(6)
C10 0.0368(8) 0.0388(8) 0.0430(9) 0.0016(7) 0.0154(7) -0.0100(7)
C11 0.0288(7) 0.0488(9) 0.0323(8) 0.0056(7) 0.0100(6) -0.0003(7)
C12 0.0401(9) 0.0348(8) 0.0419(9) 0.0020(7) 0.0174(7) 0.0041(7)
C13 0.0435(9) 0.0277(7) 0.0405(8) 0.0040(6) 0.0191(7) 0.0002(6)
C14 0.0356(10) 0.0907(16) 0.0478(11) -0.0047(10) 0.0186(8) -0.0038(10)
C15 0.0519(11) 0.0780(14) 0.0446(10) -0.0163(10) 0.0263(9) -0.0139(10)

loop_
_atom_type_symbol
_atom_type_description
_atom_type_scat_dispersion_real
_atom_type_scat_dispersion_imag
_atom_type_scat_source
C C 0.0033 0.0016 'International Tables Vol C Tables 4.2.6.8 and 6.1.1.4'
H H 0.0000 0.0000 'International Tables Vol C Tables 4.2.6.8 and 6.1.1.4'
Cl Cl 0.1484 0.1585 'International Tables Vol C Tables 4.2.6.8 and 6.1.1.4'
N N 0.0061 0.0033 'International Tables Vol C Tables 4.2.6.8 and 6.1.1.4'

loop_
_geom_angle_atom_site_label_1
_geom_angle_atom_site_label_2
_geom_angle_atom_site_label_3
_geom_angle
_geom_angle_publ_flag
C7 N1 C8 119.36(14) y
C4 N2 C14 120.87(16) y
C4 N2 C15 121.45(15) y
C14 N2 C15 116.13(17) y
C6 C1 C2 117.26(16) y
C6 C1 C7 120.36(15) y
C2 C1 C7 122.33(15) y
C3 C2 C1 121.85(15) ?
C3 C2 H2 119.1 ?
C1 C2 H2 119.1 ?
C2 C3 C4 121.10(15) ?
C2 C3 H3 119.5 ?
C4 C3 H3 119.5 ?
N2 C4 C5 121.90(15) y
N2 C4 C3 121.19(15) y
C5 C4 C3 116.90(16) y
C6 C5 C4 120.90(16) ?
C6 C5 H5 119.5 ?
C4 C5 H5 119.5 ?
C5 C6 C1 121.95(15) ?
C5 C6 H6 119.0 ?
C1 C6 H6 119.0 ?
N1 C7 C1 122.31(15) y
N1 C7 H7 118.8 ?
C1 C7 H7 118.8 ?
C13 C8 C9 118.75(16) y
C13 C8 N1 117.70(14) y
C9 C8 N1 123.46(14) y
C10 C9 C8 120.50(16) ?
C10 C9 H9 119.8 ?
C8 C9 H9 119.8 ?
C11 C10 C9 119.46(16) ?
C11 C10 H10 120.3 ?
C9 C10 H10 120.3 ?
C10 C11 C12 121.24(17) y
C10 C11 Cl1 119.74(14) y
C12 C11 Cl1 119.01(14) y
C13 C12 C11 118.75(16) ?
C13 C12 H12 120.6 ?
C11 C12 H12 120.6 ?
C12 C13 C8 121.28(15) ?
C12 C13 H13 119.4 ?
C8 C13 H13 119.4 ?
N2 C14 H14A 109.5 ?
N2 C14 H14B 109.5 ?
H14A C14 H14B 109.5 ?
N2 C14 H14C 109.5 ?
H14A C14 H14C 109.5 ?
H14B C14 H14C 109.5 ?
N2 C15 H15A 109.5 ?
N2 C15 H15B 109.5 ?
H15A C15 H15B 109.5 ?
N2 C15 H15C 109.5 ?
H15A C15 H15C 109.5 ?
H15B C15 H15C 109.5 ?

loop_
_geom_bond_atom_site_label_1
_geom_bond_atom_site_label_2
_geom_bond_site_symmetry_2
_geom_bond_distance
_geom_bond_publ_flag
Cl1 C11 . 1.744(2) y
N1 C7 . 1.280(2) y
N1 C8 . 1.415(2) y
N2 C4 . 1.366(2) y
N2 C14 . 1.445(3) y
N2 C15 . 1.445(3) y
C1 C6 . 1.397(2) ?
C1 C2 . 1.397(2) ?
C1 C7 . 1.452(2) y
C2 C3 . 1.371(2) ?
C2 H2 . 0.9500 ?
C3 C4 . 1.419(2) ?
C3 H3 . 0.9500 ?
C4 C5 . 1.411(2) ?
C5 C6 . 1.377(3) ?
C5 H5 . 0.9500 ?
C6 H6 . 0.9500 ?
C7 H7 . 0.9500 ?
C8 C13 . 1.393(2) ?
C8 C9 . 1.393(2) ?
C9 C10 . 1.384(3) ?
C9 H9 . 0.9500 ?
C10 C11 . 1.379(3) ?
C10 H10 . 0.9500 ?
C11 C12 . 1.387(2) ?
C12 C13 . 1.379(3) ?
C12 H12 . 0.9500 ?
C13 H13 . 0.9500 ?
C14 H14A . 0.9800 ?
C14 H14B . 0.9800 ?
C14 H14C . 0.9800 ?
C15 H15A . 0.9800 ?
C15 H15B . 0.9800 ?
C15 H15C . 0.9800 ?

loop_
_geom_hbond_atom_site_label_D
_geom_hbond_atom_site_label_H
_geom_hbond_atom_site_label_A
_geom_hbond_site_symmetry_A
_geom_hbond_distance_DH
_geom_hbond_distance_HA
_geom_hbond_distance_DA
_geom_hbond_angle_DHA
_geom_hbond_publ_flag
C14 H14B Cl1 1_456 0.979 2.753 3.729(3) 174.5 y
C2 H2 Cl1 1_556 0.950 3.110 3.812(3) 132.0 y
C6 H6 N2 4_565 0.950 2.828 3.481(3) 126.8 y
C14 H14A N1 1_455 0.981 3.078 3.602(4) 114.9 y
C10 H10 N1 4_565 0.951 2.865 3.728(3) 151.5 y

loop_
_geom_torsion_atom_site_label_1
_geom_torsion_atom_site_label_2
_geom_torsion_atom_site_label_3
_geom_torsion_atom_site_label_4
_geom_torsion
_geom_torsion_publ_flag
C6 C1 C2 C3 -0.8(2) ?
C7 C1 C2 C3 176.70(14) y
C1 C2 C3 C4 -1.1(2) ?
C14 N2 C4 C5 -15.4(3) y
C15 N2 C4 C5 179.36(18) y
C14 N2 C4 C3 165.29(18) y
C15 N2 C4 C3 0.1(3) y
C2 C3 C4 N2 -178.80(15) ?
C2 C3 C4 C5 1.9(2) ?
N2 C4 C5 C6 179.76(15) ?
C3 C4 C5 C6 -0.9(2) ?
C4 C5 C6 C1 -0.9(3) ?
C2 C1 C6 C5 1.7(2) ?
C7 C1 C6 C5 -175.78(15) y
C8 N1 C7 C1 179.93(13) y
C6 C1 C7 N1 170.00(16) y
C2 C1 C7 N1 -7.4(2) y
C7 N1 C8 C13 140.53(16) y
C7 N1 C8 C9 -43.0(2) y
C13 C8 C9 C10 -0.4(2) ?
N1 C8 C9 C10 -176.86(15) y
C8 C9 C10 C11 -0.1(2) ?
C9 C10 C11 C12 -0.1(3) ?
C9 C10 C11 Cl1 179.16(12) ?
C10 C11 C12 C13 0.9(3) ?
Cl1 C11 C12 C13 -178.39(12) ?
C11 C12 C13 C8 -1.4(2) ?
C9 C8 C13 C12 1.2(2) ?
N1 C8 C13 C12 177.87(15) ?

loop_
_cod_related_entry_id
_cod_related_entry_database
_cod_related_entry_code
1 ChemSpider 30652391
